data_4311661
loop_
_publ_author_name
'Shigehisa Akine'
'Takanori Taniguchi'
'Tatsuya Nabeshima'

_publ_contact_author_address
;
Tsukuba, Ibaraki 305-8571, Japan
;
_publ_contact_author_email nabesima@chem.tsukuba.ac.jp
_publ_contact_author_fax +81-29-853-6503
_publ_contact_author_name 'Tatsuya Nabeshima'
_publ_contact_author_phone +81-29-853-4507
_publ_section_title
;
 Cooperative Formation of Trinuclear Zinc(II) Complexes via Complexation
 of a Tetradentate Oxime Chelate Ligand, Salamo, and Zinc(II) Acetate
;
_journal_name_full 'Inorganic Chemistry'
_journal_page_first 6142
_journal_page_last 6144
_journal_paper_doi 10.1021/ic049282k
_journal_volume 43
_journal_year 2004
_chemical_formula_sum 'C43 H48 Cl6 N4 O16 Zn3'
_chemical_formula_weight 1285.66
_space_group_IT_number 14
_symmetry_cell_setting monoclinic
_symmetry_space_group_name_Hall '-P 2ybc'
_symmetry_space_group_name_H-M 'P 1 21/c 1'
_atom_sites_solution_hydrogens geom
_atom_sites_solution_primary direct
_atom_sites_solution_secondary difmap
_audit_creation_method SHELXL-97
_cell_angle_alpha 90.00
_cell_angle_beta 101.0566(9)
_cell_angle_gamma 90.00
_cell_formula_units_Z 4
_cell_length_a 9.4964(5)
_cell_length_b 21.386(3)
_cell_length_c 25.994(2)
_cell_measurement_reflns_used 33270
_cell_measurement_temperature 120(2)
_cell_measurement_theta_max 25.01
_cell_measurement_theta_min 2.06
_cell_volume 5181.1(9)
_computing_cell_refinement 'CrystalClear (Rigaku Corp., 2000)'
_computing_data_collection 'CrystalClear (Rigaku Corp., 2000)'
_computing_data_reduction 'CrystalClear (Rigaku Corp., 2000)'
_computing_molecular_graphics ORTEP-3
_computing_publication_material ORTEP-3
_computing_structure_refinement 'SHELXL-97 (Sheldrick, 1997)'
_computing_structure_solution 'SHELXS-97 (Sheldrick, 1997)'
_diffrn_ambient_temperature 120(1)
_diffrn_measured_fraction_theta_full 0.997
_diffrn_measured_fraction_theta_max 0.997
_diffrn_measurement_device_type 'Rigaku Mercury CCD system'
_diffrn_measurement_method CCD
_diffrn_radiation_monochromator graphite
_diffrn_radiation_source 'Rotating Anode'
_diffrn_radiation_type 'Mo K\a'
_diffrn_radiation_wavelength 0.71069
_diffrn_reflns_av_R_equivalents 0.0869
_diffrn_reflns_av_sigmaI/netI 0.0621
_diffrn_reflns_limit_h_max 10
_diffrn_reflns_limit_h_min -11
_diffrn_reflns_limit_k_max 25
_diffrn_reflns_limit_k_min -25
_diffrn_reflns_limit_l_max 30
_diffrn_reflns_limit_l_min -22
_diffrn_reflns_number 33270
_diffrn_reflns_theta_full 25.01
_diffrn_reflns_theta_max 25.01
_diffrn_reflns_theta_min 2.06
_diffrn_standards_decay_% 0
_diffrn_standards_interval_count 0
_diffrn_standards_interval_time 0
_diffrn_standards_number 0
_exptl_absorpt_coefficient_mu 1.758
_exptl_absorpt_correction_T_max 0.6206
_exptl_absorpt_correction_T_min 0.5398
_exptl_absorpt_correction_type multi-scan
_exptl_absorpt_process_details 'CrystalClear (Rigaku Corp., 2000)'
_exptl_crystal_colour yellow
_exptl_crystal_density_diffrn 1.648
_exptl_crystal_density_method 'not measured'
_exptl_crystal_description prism
_exptl_crystal_F_000 2616
_exptl_crystal_size_max 0.40
_exptl_crystal_size_mid 0.40
_exptl_crystal_size_min 0.30
_refine_diff_density_max 0.861
_refine_diff_density_min -0.623
_refine_diff_density_rms 0.090
_refine_ls_extinction_method none
_refine_ls_goodness_of_fit_ref 1.032
_refine_ls_hydrogen_treatment mixed
_refine_ls_matrix_type full
_refine_ls_number_parameters 700
_refine_ls_number_reflns 9101
_refine_ls_number_restraints 0
_refine_ls_restrained_S_all 1.032
_refine_ls_R_factor_all 0.0764
_refine_ls_R_factor_gt 0.0528
_refine_ls_shift/su_max 0.001
_refine_ls_shift/su_mean 0.000
_refine_ls_structure_factor_coef Fsqd
_refine_ls_weighting_details 'calc w=1/[\s^2^(Fo^2^)+(0.0617P)^2^+10.4308P] where P=(Fo^2^+2Fc^2^)/3'
_refine_ls_weighting_scheme calc
_refine_ls_wR_factor_gt 0.1264
_refine_ls_wR_factor_ref 0.1462
_reflns_number_gt 6787
_reflns_number_total 9101
_reflns_threshold_expression >2sigma(I)
_cod_data_source_file ic049282ksi20040602_085709_1.cif
_cod_data_source_block akizn
_cod_depositor_comments
;
The following automatic conversions were performed:

data name '_atom_site_symetry_multiplicity' was replaced with
'_atom_site_symmetry_multiplicity' as specified in the replacement
file 'data/replacement-values/replacement_tags.lst'.

Automatic conversion script
Id: cif_correct_tags 9268 2022-04-12 08:56:07Z antanas 
;
_cod_original_cell_volume 5181.1(8)
_cod_database_code 4311661

loop_
_symmetry_equiv_pos_as_xyz
'x, y, z'
'-x, y+1/2, -z+1/2'
'-x, -y, -z'
'x, -y-1/2, z-1/2'

loop_
_atom_site_label
_atom_site_type_symbol
_atom_site_fract_x
_atom_site_fract_y
_atom_site_fract_z
_atom_site_U_iso_or_equiv
_atom_site_adp_type
_atom_site_occupancy
_atom_site_symmetry_multiplicity
_atom_site_calc_flag
_atom_site_refinement_flags
_atom_site_disorder_assembly
_atom_site_disorder_group
Zn1 Zn 0.41613(6) 0.52679(3) 0.37056(2) 0.03799(16) Uani 1 1 d . . .
Zn2 Zn 0.40638(6) 0.49635(3) 0.251343(19) 0.03544(16) Uani 1 1 d . . .
Zn3 Zn 0.37478(6) 0.55309(2) 0.138222(19) 0.03455(15) Uani 1 1 d . . .
C1 C 0.2763(5) 0.6584(2) 0.30741(18) 0.0404(11) Uani 1 1 d . . .
C2 C 0.2274(5) 0.6005(2) 0.28422(18) 0.0381(11) Uani 1 1 d . . .
C3 C 0.0994(5) 0.6006(2) 0.24496(18) 0.0418(11) Uani 1 1 d . . .
C4 C 0.0283(6) 0.6556(2) 0.2295(2) 0.0482(13) Uani 1 1 d . . .
H1 H -0.0566 0.6550 0.2033 0.058 Uiso 1 1 calc R . .
C5 C 0.0805(6) 0.7119(3) 0.2522(2) 0.0557(14) Uani 1 1 d . . .
H2 H 0.0319 0.7497 0.2408 0.067 Uiso 1 1 calc R . .
C6 C 0.2010(6) 0.7134(2) 0.2906(2) 0.0501(13) Uani 1 1 d . . .
H3 H 0.2342 0.7523 0.3061 0.060 Uiso 1 1 calc R . .
O1 O 0.0565(4) 0.54290(16) 0.22560(13) 0.0463(9) Uani 1 1 d . . .
C7 C -0.0738(6) 0.5404(3) 0.1870(2) 0.0564(15) Uani 1 1 d . . .
H4 H -0.1533 0.5566 0.2022 0.085 Uiso 1 1 calc R . .
H5 H -0.0938 0.4970 0.1759 0.085 Uiso 1 1 calc R . .
H6 H -0.0632 0.5659 0.1567 0.085 Uiso 1 1 calc R . .
O2 O 0.2969(3) 0.54743(15) 0.29701(11) 0.0355(7) Uani 1 1 d . . .
C8 C 0.4067(5) 0.6643(2) 0.34627(18) 0.0410(11) Uani 1 1 d . . .
H7 H 0.4468 0.7050 0.3524 0.049 Uiso 1 1 calc R . .
N1 N 0.4727(4) 0.61911(19) 0.37320(15) 0.0410(10) Uani 1 1 d . . .
O3 O 0.6048(4) 0.63828(18) 0.40479(13) 0.0511(9) Uani 1 1 d . . .
C9 C 0.5927(6) 0.6422(3) 0.4591(2) 0.0546(14) Uani 1 1 d . . .
H8 H 0.5244 0.6760 0.4629 0.066 Uiso 1 1 calc R . .
H9 H 0.6874 0.6540 0.4800 0.066 Uiso 1 1 calc R . .
C10 C 0.5437(6) 0.5830(3) 0.48177(19) 0.0497(13) Uani 1 1 d . . .
H10 H 0.5387 0.5906 0.5190 0.060 Uiso 1 1 calc R . .
H11 H 0.4456 0.5729 0.4629 0.060 Uiso 1 1 calc R . .
O4 O 0.6347(4) 0.52974(18) 0.47899(13) 0.0510(9) Uani 1 1 d . . .
N2 N 0.6042(5) 0.5021(2) 0.42863(15) 0.0433(10) Uani 1 1 d . . .
C11 C 0.6855(5) 0.4544(3) 0.42778(19) 0.0446(13) Uani 1 1 d . . .
H12 H 0.7450 0.4424 0.4599 0.053 Uiso 1 1 calc R . .
C12 C 0.6938(5) 0.4173(2) 0.38156(19) 0.0400(11) Uani 1 1 d . . .
C13 C 0.6134(5) 0.4314(2) 0.33135(19) 0.0391(11) Uani 1 1 d . . .
C14 C 0.6478(5) 0.3997(2) 0.28779(18) 0.0386(11) Uani 1 1 d . . .
C15 C 0.7497(5) 0.3534(2) 0.2933(2) 0.0455(12) Uani 1 1 d . . .
H13 H 0.7703 0.3324 0.2634 0.055 Uiso 1 1 calc R . .
C16 C 0.8230(6) 0.3378(2) 0.3438(2) 0.0537(15) Uani 1 1 d . . .
H14 H 0.8927 0.3054 0.3483 0.064 Uiso 1 1 calc R . .
C17 C 0.7945(5) 0.3689(2) 0.3865(2) 0.0487(14) Uani 1 1 d . . .
H15 H 0.8444 0.3574 0.4204 0.058 Uiso 1 1 calc R . .
O5 O 0.5109(3) 0.47412(16) 0.32279(12) 0.0401(8) Uani 1 1 d . . .
O6 O 0.5683(3) 0.41974(16) 0.24093(12) 0.0427(8) Uani 1 1 d . . .
C18 C 0.6033(7) 0.3966(3) 0.1936(2) 0.0634(17) Uani 1 1 d . . .
H16 H 0.7063 0.4020 0.1946 0.095 Uiso 1 1 calc R . .
H17 H 0.5491 0.4199 0.1638 0.095 Uiso 1 1 calc R . .
H18 H 0.5787 0.3522 0.1898 0.095 Uiso 1 1 calc R . .
C19 C 0.0992(5) 0.4420(2) 0.11686(18) 0.0391(11) Uani 1 1 d . . .
C20 C 0.1915(5) 0.4438(2) 0.16567(18) 0.0354(10) Uani 1 1 d . . .
C21 C 0.1651(5) 0.4026(2) 0.20480(17) 0.0364(10) Uani 1 1 d . . .
C22 C 0.0546(6) 0.3598(2) 0.1952(2) 0.0453(12) Uani 1 1 d . . .
H19 H 0.0375 0.3328 0.2223 0.054 Uiso 1 1 calc R . .
C23 C -0.0320(6) 0.3564(2) 0.1453(2) 0.0479(13) Uani 1 1 d . . .
H20 H -0.1054 0.3257 0.1378 0.058 Uiso 1 1 calc R . .
C24 C -0.0103(6) 0.3977(2) 0.10747(19) 0.0435(12) Uani 1 1 d . . .
H21 H -0.0712 0.3961 0.0739 0.052 Uiso 1 1 calc R . .
O7 O 0.2579(4) 0.40973(15) 0.25193(12) 0.0418(8) Uani 1 1 d . . .
C25 C 0.2214(7) 0.3794(3) 0.2968(2) 0.0542(14) Uani 1 1 d . . .
H22 H 0.1257 0.3930 0.3011 0.081 Uiso 1 1 calc R . .
H23 H 0.2919 0.3906 0.3281 0.081 Uiso 1 1 calc R . .
H24 H 0.2215 0.3340 0.2918 0.081 Uiso 1 1 calc R . .
O8 O 0.3003(3) 0.48362(14) 0.17795(11) 0.0356(7) Uani 1 1 d . . .
C26 C 0.1012(5) 0.4880(2) 0.07546(18) 0.0395(11) Uani 1 1 d . . .
H25 H 0.0336 0.4826 0.0437 0.047 Uiso 1 1 calc R . .
N3 N 0.1857(4) 0.53502(18) 0.07804(14) 0.0384(9) Uani 1 1 d . . .
O9 O 0.1495(4) 0.57101(16) 0.03135(12) 0.0450(8) Uani 1 1 d . . .
C27 C 0.2313(6) 0.6278(2) 0.03624(18) 0.0451(12) Uani 1 1 d . . .
H26 H 0.2339 0.6441 0.0008 0.054 Uiso 1 1 calc R . .
H27 H 0.3311 0.6185 0.0537 0.054 Uiso 1 1 calc R . .
C28 C 0.1712(6) 0.6775(2) 0.0669(2) 0.0481(13) Uani 1 1 d . . .
H28 H 0.2308 0.7156 0.0677 0.058 Uiso 1 1 calc R . .
H29 H 0.0732 0.6881 0.0483 0.058 Uiso 1 1 calc R . .
O10 O 0.1647(3) 0.66049(15) 0.12004(13) 0.0432(8) Uani 1 1 d . . .
N4 N 0.3023(4) 0.64148(18) 0.14766(15) 0.0371(9) Uani 1 1 d . . .
C29 C 0.3612(5) 0.6839(2) 0.17957(18) 0.0377(10) Uani 1 1 d . . .
H30 H 0.3145 0.7233 0.1781 0.045 Uiso 1 1 calc R . .
C30 C 0.4933(5) 0.6766(2) 0.21758(19) 0.0396(11) Uani 1 1 d . . .
C31 C 0.5527(5) 0.6180(2) 0.23330(17) 0.0375(11) Uani 1 1 d . . .
C32 C 0.6780(5) 0.6170(3) 0.27343(19) 0.0472(13) Uani 1 1 d . . .
C33 C 0.7362(6) 0.6716(3) 0.2962(2) 0.0574(16) Uani 1 1 d . . .
H31 H 0.8192 0.6697 0.3232 0.069 Uiso 1 1 calc R . .
C34 C 0.6765(6) 0.7290(3) 0.2807(2) 0.0573(15) Uani 1 1 d . . .
H32 H 0.7184 0.7663 0.2967 0.069 Uiso 1 1 calc R . .
C35 C 0.5558(6) 0.7318(3) 0.2418(2) 0.0496(13) Uani 1 1 d . . .
H33 H 0.5140 0.7712 0.2312 0.059 Uiso 1 1 calc R . .
O11 O 0.4960(3) 0.56473(15) 0.21288(12) 0.0376(7) Uani 1 1 d . . .
O12 O 0.7300(4) 0.55781(19) 0.28562(14) 0.0536(10) Uani 1 1 d . . .
C36 C 0.8499(6) 0.5523(3) 0.3289(2) 0.0667(18) Uani 1 1 d . . .
H34 H 0.9298 0.5778 0.3219 0.100 Uiso 1 1 calc R . .
H35 H 0.8800 0.5085 0.3331 0.100 Uiso 1 1 calc R . .
H36 H 0.8212 0.5669 0.3611 0.100 Uiso 1 1 calc R . .
O13 O 0.2878(4) 0.47009(17) 0.39954(13) 0.0462(8) Uani 1 1 d . . .
O14 O 0.1971(4) 0.5619(2) 0.41207(17) 0.0653(11) Uani 1 1 d . . .
C37 C 0.1937(5) 0.5039(3) 0.41410(18) 0.0436(12) Uani 1 1 d . . .
C38 C 0.0762(6) 0.4719(3) 0.4348(2) 0.0537(14) Uani 1 1 d . . .
H37 H 0.0116 0.5032 0.4450 0.081 Uiso 1 1 calc R . .
H38 H 0.1177 0.4465 0.4653 0.081 Uiso 1 1 calc R . .
H39 H 0.0222 0.4448 0.4075 0.081 Uiso 1 1 calc R . .
O15 O 0.4976(4) 0.5030(2) 0.09747(15) 0.0614(11) Uani 1 1 d . . .
O16 O 0.5791(6) 0.5963(2) 0.0928(2) 0.0974(17) Uani 1 1 d . . .
C39 C 0.5830(6) 0.5404(3) 0.0836(2) 0.0502(14) Uani 1 1 d . . .
C40 C 0.6914(7) 0.5152(3) 0.0536(2) 0.0701(18) Uani 1 1 d . . .
H40 H 0.6442 0.5064 0.0174 0.105 Uiso 1 1 calc R . .
H41 H 0.7332 0.4765 0.0702 0.105 Uiso 1 1 calc R . .
H42 H 0.7674 0.5462 0.0537 0.105 Uiso 1 1 calc R . .
Cl1 Cl 0.47808(17) 0.28662(9) 0.40516(7) 0.0739(5) Uani 1 1 d . . .
Cl2 Cl 0.1768(2) 0.26696(15) 0.40146(10) 0.1223(9) Uani 1 1 d . . .
C41 C 0.3358(8) 0.2339(4) 0.3953(4) 0.099(3) Uani 1 1 d . . .
H43 H 0.3260 0.2157 0.3598 0.119 Uiso 1 1 calc R . .
H44 H 0.3580 0.1994 0.4210 0.119 Uiso 1 1 calc R . .
Cl3 Cl 0.2268(2) 0.72929(11) 0.44727(9) 0.0772(6) Uani 0.85 1 d P A 1
Cl4 Cl -0.0232(3) 0.6728(3) 0.47461(15) 0.1625(19) Uani 0.85 1 d P A 1
Cl5 Cl 0.249(2) 0.6925(12) 0.4806(9) 0.146(7) Uani 0.15 1 d P A 2
Cl6 Cl -0.058(2) 0.7158(11) 0.4441(8) 0.124(6) Uani 0.15 1 d P A 2
C42 C 0.0678(8) 0.6894(4) 0.4241(3) 0.083(2) Uani 1 1 d . . .
H45 H 0.0894 0.6499 0.4073 0.099 Uiso 0.85 1 calc PR A 1
H46 H 0.0058 0.7151 0.3972 0.099 Uiso 0.85 1 calc PR A 1
H47 H 0.0831 0.7137 0.3932 0.099 Uiso 0.15 1 calc PR A 2
H48 H 0.0473 0.6455 0.4129 0.099 Uiso 0.15 1 calc PR A 2
Cl7 Cl 0.4594(4) 0.82614(15) 0.43153(12) 0.1024(10) Uani 0.50 1 d P B 1
Cl8 Cl 0.7603(12) 0.8164(4) 0.4599(4) 0.149(4) Uani 0.50 1 d P B 1
Cl9 Cl 0.5277(17) 0.8332(7) 0.4729(7) 0.185(8) Uani 0.25 1 d P B 2
Cl10 Cl 0.6768(11) 0.7984(4) 0.3948(5) 0.110(3) Uani 0.25 1 d P B 2
Cl11 Cl 0.4594(4) 0.82614(15) 0.43153(12) 0.1024(10) Uani 0.25 1 d P B 3
Cl12 Cl 0.7819(16) 0.8442(8) 0.4833(5) 0.118(6) Uani 0.25 1 d P B 3
C43 C 0.6360(13) 0.8605(6) 0.4428(6) 0.168(6) Uani 1 1 d . . .
H49 H 0.6494 0.8813 0.4101 0.202 Uiso 0.50 1 calc PR B 1
H50 H 0.6400 0.8933 0.4699 0.202 Uiso 0.50 1 calc PR B 1
H51 H 0.7250 0.8723 0.4674 0.202 Uiso 0.25 1 calc PR B 2
H52 H 0.5960 0.8984 0.4235 0.202 Uiso 0.25 1 calc PR B 2
H53 H 0.6639 0.8593 0.4080 0.202 Uiso 0.25 1 calc PR B 3
H54 H 0.6190 0.9052 0.4495 0.202 Uiso 0.25 1 calc PR B 3

loop_
_atom_site_aniso_label
_atom_site_aniso_U_11
_atom_site_aniso_U_22
_atom_site_aniso_U_33
_atom_site_aniso_U_23
_atom_site_aniso_U_13
_atom_site_aniso_U_12
Zn1 0.0421(3) 0.0503(3) 0.0214(3) 0.0027(2) 0.0058(2) -0.0047(2)
Zn2 0.0403(3) 0.0444(3) 0.0211(3) 0.0052(2) 0.0046(2) 0.0068(2)
Zn3 0.0432(3) 0.0392(3) 0.0219(3) 0.0038(2) 0.0076(2) 0.0064(2)
C1 0.047(3) 0.048(3) 0.031(3) 0.001(2) 0.018(2) -0.001(2)
C2 0.040(3) 0.050(3) 0.028(2) 0.001(2) 0.016(2) 0.002(2)
C3 0.042(3) 0.051(3) 0.034(3) -0.007(2) 0.012(2) 0.007(2)
C4 0.045(3) 0.056(3) 0.044(3) -0.006(2) 0.008(2) 0.015(2)
C5 0.054(3) 0.055(3) 0.057(4) -0.001(3) 0.009(3) 0.014(3)
C6 0.063(3) 0.047(3) 0.043(3) -0.005(2) 0.017(3) 0.004(3)
O1 0.0439(19) 0.054(2) 0.0363(19) -0.0105(16) -0.0039(15) 0.0101(16)
C7 0.050(3) 0.067(4) 0.047(3) -0.020(3) -0.004(2) 0.011(3)
O2 0.0389(17) 0.0452(18) 0.0226(16) 0.0010(13) 0.0067(13) 0.0056(14)
C8 0.048(3) 0.047(3) 0.031(3) 0.000(2) 0.017(2) -0.007(2)
N1 0.043(2) 0.054(2) 0.026(2) -0.0010(18) 0.0056(17) -0.016(2)
O3 0.050(2) 0.074(2) 0.0284(18) 0.0065(17) 0.0049(15) -0.0241(18)
C9 0.059(3) 0.071(4) 0.033(3) 0.002(3) 0.005(2) -0.021(3)
C10 0.055(3) 0.071(4) 0.023(2) 0.001(2) 0.005(2) -0.020(3)
O4 0.054(2) 0.070(2) 0.0259(18) 0.0043(17) -0.0004(15) -0.0102(19)
N2 0.047(2) 0.060(3) 0.021(2) 0.0047(18) 0.0004(17) -0.010(2)
C11 0.043(3) 0.060(3) 0.026(3) 0.016(2) -0.004(2) -0.012(3)
C12 0.035(2) 0.043(3) 0.038(3) 0.013(2) -0.003(2) -0.011(2)
C13 0.038(3) 0.041(3) 0.036(3) 0.014(2) 0.003(2) -0.001(2)
C14 0.040(3) 0.039(2) 0.035(3) 0.009(2) 0.002(2) 0.003(2)
C15 0.039(3) 0.037(3) 0.058(3) 0.003(2) 0.003(2) 0.003(2)
C16 0.041(3) 0.042(3) 0.070(4) 0.010(3) -0.013(3) 0.004(2)
C17 0.041(3) 0.044(3) 0.052(3) 0.017(3) -0.012(2) -0.009(2)
O5 0.0407(18) 0.054(2) 0.0244(16) 0.0077(15) 0.0044(13) 0.0104(16)
O6 0.0472(19) 0.052(2) 0.0295(18) 0.0054(15) 0.0082(14) 0.0161(16)
C18 0.083(4) 0.069(4) 0.040(3) 0.007(3) 0.016(3) 0.034(3)
C19 0.052(3) 0.037(2) 0.028(2) -0.001(2) 0.009(2) 0.009(2)
C20 0.044(3) 0.032(2) 0.029(2) -0.0035(19) 0.0054(19) 0.006(2)
C21 0.044(3) 0.037(2) 0.028(2) 0.0029(19) 0.008(2) 0.008(2)
C22 0.056(3) 0.042(3) 0.038(3) 0.004(2) 0.009(2) 0.001(2)
C23 0.061(3) 0.040(3) 0.041(3) -0.003(2) 0.005(2) -0.006(2)
C24 0.058(3) 0.038(3) 0.031(3) -0.003(2) 0.000(2) 0.004(2)
O7 0.055(2) 0.0449(19) 0.0248(17) 0.0078(14) 0.0045(14) 0.0008(16)
C25 0.080(4) 0.054(3) 0.030(3) 0.009(2) 0.014(3) -0.011(3)
O8 0.0434(18) 0.0418(17) 0.0210(16) 0.0051(13) 0.0049(13) 0.0046(15)
C26 0.050(3) 0.042(3) 0.025(2) -0.002(2) 0.003(2) 0.004(2)
N3 0.056(2) 0.041(2) 0.0172(19) 0.0057(16) 0.0047(17) 0.011(2)
O9 0.062(2) 0.0503(19) 0.0207(16) 0.0085(14) 0.0038(15) -0.0007(17)
C27 0.053(3) 0.055(3) 0.026(3) 0.015(2) 0.003(2) -0.001(2)
C28 0.057(3) 0.042(3) 0.039(3) 0.010(2) -0.006(2) 0.004(2)
O10 0.0423(18) 0.0477(19) 0.0365(19) 0.0027(15) -0.0002(14) 0.0092(15)
N4 0.039(2) 0.041(2) 0.030(2) 0.0045(17) 0.0034(16) 0.0041(17)
C29 0.040(3) 0.041(3) 0.033(3) 0.004(2) 0.011(2) 0.001(2)
C30 0.040(3) 0.046(3) 0.034(3) -0.001(2) 0.011(2) -0.003(2)
C31 0.035(2) 0.056(3) 0.024(2) 0.002(2) 0.0105(18) -0.008(2)
C32 0.039(3) 0.072(4) 0.032(3) 0.015(3) 0.010(2) -0.009(3)
C33 0.044(3) 0.087(4) 0.037(3) 0.008(3) -0.001(2) -0.027(3)
C34 0.054(3) 0.072(4) 0.045(3) 0.002(3) 0.008(3) -0.025(3)
C35 0.055(3) 0.049(3) 0.046(3) 0.001(2) 0.015(3) -0.006(3)
O11 0.0383(17) 0.0469(19) 0.0276(17) 0.0043(14) 0.0065(13) 0.0006(15)
O12 0.0392(19) 0.075(3) 0.042(2) 0.0204(19) -0.0041(15) -0.0043(18)
C36 0.037(3) 0.099(5) 0.055(4) 0.032(3) -0.012(3) -0.015(3)
O13 0.045(2) 0.065(2) 0.0282(18) 0.0028(16) 0.0080(15) -0.0063(18)
O14 0.065(3) 0.063(3) 0.069(3) -0.007(2) 0.018(2) -0.016(2)
C37 0.042(3) 0.061(3) 0.026(3) 0.005(2) 0.002(2) -0.011(3)
C38 0.043(3) 0.078(4) 0.039(3) 0.002(3) 0.007(2) -0.018(3)
O15 0.055(2) 0.092(3) 0.039(2) 0.012(2) 0.0132(18) 0.003(2)
O16 0.096(4) 0.077(3) 0.116(5) -0.027(3) 0.011(3) 0.025(3)
C39 0.044(3) 0.070(4) 0.033(3) 0.007(3) -0.001(2) 0.018(3)
C40 0.064(4) 0.104(5) 0.049(4) -0.003(3) 0.025(3) 0.014(4)
Cl1 0.0608(9) 0.0852(11) 0.0764(12) -0.0104(9) 0.0148(8) -0.0042(8)
Cl2 0.0578(11) 0.188(3) 0.125(2) 0.0545(18) 0.0269(11) 0.0162(14)
C41 0.078(5) 0.071(5) 0.157(9) 0.018(5) 0.045(5) 0.002(4)
Cl3 0.0821(14) 0.0746(13) 0.0704(14) -0.0226(11) 0.0032(11) -0.0051(11)
Cl4 0.0793(19) 0.300(6) 0.109(3) 0.043(3) 0.0224(17) -0.020(3)
Cl5 0.155(18) 0.158(18) 0.111(15) -0.016(14) -0.008(13) 0.006(15)
Cl6 0.107(13) 0.175(18) 0.098(13) -0.031(13) 0.037(10) -0.033(12)
C42 0.094(5) 0.081(5) 0.064(5) 0.011(4) -0.005(4) -0.007(4)
Cl7 0.156(3) 0.0861(18) 0.0699(17) 0.0029(15) 0.0352(18) -0.0198(18)
Cl8 0.152(7) 0.118(5) 0.197(11) 0.033(6) 0.082(7) -0.012(5)
Cl9 0.197(14) 0.196(13) 0.208(15) -0.113(12) 0.159(13) -0.114(11)
Cl10 0.106(7) 0.078(5) 0.157(10) -0.008(6) 0.051(6) -0.010(5)
Cl11 0.156(3) 0.0861(18) 0.0699(17) 0.0029(15) 0.0352(18) -0.0198(18)
Cl12 0.097(8) 0.169(14) 0.089(8) 0.081(9) 0.026(6) 0.052(9)
C43 0.145(10) 0.128(9) 0.198(13) 0.056(9) -0.052(9) -0.062(8)

loop_
_atom_type_symbol
_atom_type_description
_atom_type_scat_dispersion_real
_atom_type_scat_dispersion_imag
_atom_type_scat_source
C C 0.0033 0.0016 'International Tables Vol C Tables 4.2.6.8 and 6.1.1.4'
H H 0.0000 0.0000 'International Tables Vol C Tables 4.2.6.8 and 6.1.1.4'
N N 0.0061 0.0033 'International Tables Vol C Tables 4.2.6.8 and 6.1.1.4'
O O 0.0106 0.0060 'International Tables Vol C Tables 4.2.6.8 and 6.1.1.4'
Zn Zn 0.2839 1.4301 'International Tables Vol C Tables 4.2.6.8 and 6.1.1.4'
Cl Cl 0.1484 0.1585 'International Tables Vol C Tables 4.2.6.8 and 6.1.1.4'

loop_
_geom_angle_atom_site_label_1
_geom_angle_atom_site_label_2
_geom_angle_atom_site_label_3
_geom_angle
_geom_angle_site_symmetry_1
_geom_angle_site_symmetry_3
_geom_angle_publ_flag
O13 Zn1 O5 105.93(15) . . ?
O13 Zn1 N1 139.49(16) . . ?
O5 Zn1 N1 114.55(15) . . ?
O13 Zn1 O2 102.44(13) . . ?
O5 Zn1 O2 77.28(12) . . ?
N1 Zn1 O2 85.35(14) . . ?
O13 Zn1 N2 94.08(14) . . ?
O5 Zn1 N2 83.52(14) . . ?
N1 Zn1 N2 92.04(16) . . ?
O2 Zn1 N2 157.44(14) . . ?
O13 Zn1 Zn2 110.22(10) . . ?
O5 Zn1 Zn2 37.77(8) . . ?
N1 Zn1 Zn2 100.99(11) . . ?
O2 Zn1 Zn2 39.59(8) . . ?
N2 Zn1 Zn2 119.91(12) . . ?
O5 Zn2 O8 158.33(14) . . ?
O5 Zn2 O2 78.65(13) . . ?
O8 Zn2 O2 114.15(12) . . ?
O5 Zn2 O11 116.57(13) . . ?
O8 Zn2 O11 79.14(12) . . ?
O2 Zn2 O11 101.99(13) . . ?
O5 Zn2 O6 73.39(12) . . ?
O8 Zn2 O6 90.95(12) . . ?
O2 Zn2 O6 151.40(11) . . ?
O11 Zn2 O6 95.83(12) . . ?
O5 Zn2 O7 89.89(12) . . ?
O8 Zn2 O7 72.72(12) . . ?
O2 Zn2 O7 92.60(12) . . ?
O11 Zn2 O7 151.67(12) . . ?
O6 Zn2 O7 81.56(12) . . ?
O5 Zn2 Zn3 155.17(10) . . ?
O8 Zn2 Zn3 38.62(9) . . ?
O2 Zn2 Zn3 111.73(9) . . ?
O11 Zn2 Zn3 40.61(9) . . ?
O6 Zn2 Zn3 96.38(8) . . ?
O7 Zn2 Zn3 111.34(8) . . ?
O5 Zn2 Zn1 38.32(9) . . ?
O8 Zn2 Zn1 151.85(9) . . ?
O2 Zn2 Zn1 40.41(8) . . ?
O11 Zn2 Zn1 113.35(9) . . ?
O6 Zn2 Zn1 111.66(8) . . ?
O7 Zn2 Zn1 93.52(8) . . ?
Zn3 Zn2 Zn1 145.12(2) . . ?
O8 Zn3 O15 99.89(15) . . ?
O8 Zn3 N4 117.49(14) . . ?
O15 Zn3 N4 142.52(17) . . ?
O8 Zn3 O11 78.17(12) . . ?
O15 Zn3 O11 106.31(14) . . ?
N4 Zn3 O11 85.18(14) . . ?
O8 Zn3 N3 85.14(13) . . ?
O15 Zn3 N3 90.49(15) . . ?
N4 Zn3 N3 90.00(15) . . ?
O11 Zn3 N3 158.01(14) . . ?
O8 Zn3 Zn2 38.27(9) . . ?
O15 Zn3 Zn2 108.88(11) . . ?
N4 Zn3 Zn2 102.65(11) . . ?
O11 Zn3 Zn2 40.00(9) . . ?
N3 Zn3 Zn2 121.43(11) . . ?
C6 C1 C2 119.7(4) . . ?
C6 C1 C8 117.4(5) . . ?
C2 C1 C8 122.8(4) . . ?
O2 C2 C1 122.4(4) . . ?
O2 C2 C3 119.6(4) . . ?
C1 C2 C3 117.9(4) . . ?
O1 C3 C4 124.7(4) . . ?
O1 C3 C2 114.6(4) . . ?
C4 C3 C2 120.7(5) . . ?
C3 C4 C5 120.1(5) . . ?
C3 C4 H1 120.0 . . ?
C5 C4 H1 120.0 . . ?
C6 C5 C4 120.7(5) . . ?
C6 C5 H2 119.6 . . ?
C4 C5 H2 119.6 . . ?
C5 C6 C1 120.8(5) . . ?
C5 C6 H3 119.6 . . ?
C1 C6 H3 119.6 . . ?
C3 O1 C7 116.6(4) . . ?
O1 C7 H4 109.5 . . ?
O1 C7 H5 109.5 . . ?
H4 C7 H5 109.5 . . ?
O1 C7 H6 109.5 . . ?
H4 C7 H6 109.5 . . ?
H5 C7 H6 109.5 . . ?
C2 O2 Zn2 126.8(3) . . ?
C2 O2 Zn1 124.9(3) . . ?
Zn2 O2 Zn1 100.00(13) . . ?
N1 C8 C1 125.3(5) . . ?
N1 C8 H7 117.3 . . ?
C1 C8 H7 117.3 . . ?
C8 N1 O3 112.5(4) . . ?
C8 N1 Zn1 127.7(3) . . ?
O3 N1 Zn1 119.7(3) . . ?
N1 O3 C9 110.8(4) . . ?
O3 C9 C10 115.1(4) . . ?
O3 C9 H8 108.5 . . ?
C10 C9 H8 108.5 . . ?
O3 C9 H9 108.5 . . ?
C10 C9 H9 108.5 . . ?
H8 C9 H9 107.5 . . ?
O4 C10 C9 114.3(5) . . ?
O4 C10 H10 108.7 . . ?
C9 C10 H10 108.7 . . ?
O4 C10 H11 108.7 . . ?
C9 C10 H11 108.7 . . ?
H10 C10 H11 107.6 . . ?
N2 O4 C10 111.0(3) . . ?
C11 N2 O4 109.4(4) . . ?
C11 N2 Zn1 126.8(3) . . ?
O4 N2 Zn1 122.4(3) . . ?
N2 C11 C12 125.2(4) . . ?
N2 C11 H12 117.4 . . ?
C12 C11 H12 117.4 . . ?
C17 C12 C13 118.8(5) . . ?
C17 C12 C11 118.2(4) . . ?
C13 C12 C11 122.7(5) . . ?
O5 C13 C14 118.3(4) . . ?
O5 C13 C12 123.6(5) . . ?
C14 C13 C12 118.1(4) . . ?
C15 C14 O6 125.1(5) . . ?
C15 C14 C13 122.0(4) . . ?
O6 C14 C13 112.9(4) . . ?
C14 C15 C16 118.8(5) . . ?
C14 C15 H13 120.6 . . ?
C16 C15 H13 120.6 . . ?
C17 C16 C15 120.3(5) . . ?
C17 C16 H14 119.9 . . ?
C15 C16 H14 119.9 . . ?
C16 C17 C12 121.7(5) . . ?
C16 C17 H15 119.2 . . ?
C12 C17 H15 119.2 . . ?
C13 O5 Zn2 122.8(3) . . ?
C13 O5 Zn1 133.2(3) . . ?
Zn2 O5 Zn1 103.91(14) . . ?
C14 O6 C18 118.6(4) . . ?
C14 O6 Zn2 112.6(3) . . ?
C18 O6 Zn2 128.5(3) . . ?
O6 C18 H16 109.5 . . ?
O6 C18 H17 109.5 . . ?
H16 C18 H17 109.5 . . ?
O6 C18 H18 109.5 . . ?
H16 C18 H18 109.5 . . ?
H17 C18 H18 109.5 . . ?
C24 C19 C20 119.7(4) . . ?
C24 C19 C26 116.3(4) . . ?
C20 C19 C26 123.8(5) . . ?
O8 C20 C19 124.0(4) . . ?
O8 C20 C21 117.8(4) . . ?
C19 C20 C21 118.2(4) . . ?
O7 C21 C22 124.8(4) . . ?
O7 C21 C20 113.8(4) . . ?
C22 C21 C20 121.3(4) . . ?
C21 C22 C23 119.7(5) . . ?
C21 C22 H19 120.1 . . ?
C23 C22 H19 120.1 . . ?
C24 C23 C22 119.4(5) . . ?
C24 C23 H20 120.3 . . ?
C22 C23 H20 120.3 . . ?
C23 C24 C19 121.6(5) . . ?
C23 C24 H21 119.2 . . ?
C19 C24 H21 119.2 . . ?
C21 O7 C25 117.5(4) . . ?
C21 O7 Zn2 111.6(3) . . ?
C25 O7 Zn2 127.3(3) . . ?
O7 C25 H22 109.5 . . ?
O7 C25 H23 109.5 . . ?
H22 C25 H23 109.5 . . ?
O7 C25 H24 109.5 . . ?
H22 C25 H24 109.5 . . ?
H23 C25 H24 109.5 . . ?
C20 O8 Zn2 122.9(3) . . ?
C20 O8 Zn3 133.0(3) . . ?
Zn2 O8 Zn3 103.11(14) . . ?
N3 C26 C19 125.9(4) . . ?
N3 C26 H25 117.0 . . ?
C19 C26 H25 117.0 . . ?
C26 N3 O9 109.5(4) . . ?
C26 N3 Zn3 126.8(3) . . ?
O9 N3 Zn3 123.2(3) . . ?
N3 O9 C27 110.1(3) . . ?
O9 C27 C28 113.0(4) . . ?
O9 C27 H26 109.0 . . ?
C28 C27 H26 109.0 . . ?
O9 C27 H27 109.0 . . ?
C28 C27 H27 109.0 . . ?
H26 C27 H27 107.8 . . ?
O10 C28 C27 114.8(4) . . ?
O10 C28 H28 108.6 . . ?
C27 C28 H28 108.6 . . ?
O10 C28 H29 108.6 . . ?
C27 C28 H29 108.6 . . ?
H28 C28 H29 107.5 . . ?
N4 O10 C28 110.6(3) . . ?
C29 N4 O10 111.6(4) . . ?
C29 N4 Zn3 128.1(3) . . ?
O10 N4 Zn3 120.1(3) . . ?
N4 C29 C30 125.3(4) . . ?
N4 C29 H30 117.4 . . ?
C30 C29 H30 117.4 . . ?
C31 C30 C35 120.3(4) . . ?
C31 C30 C29 122.9(4) . . ?
C35 C30 C29 116.6(5) . . ?
O11 C31 C30 122.8(4) . . ?
O11 C31 C32 119.9(4) . . ?
C30 C31 C32 117.4(4) . . ?
O12 C32 C33 125.8(5) . . ?
O12 C32 C31 113.3(5) . . ?
C33 C32 C31 120.9(5) . . ?
C32 C33 C34 121.4(5) . . ?
C32 C33 H31 119.3 . . ?
C34 C33 H31 119.3 . . ?
C35 C34 C33 119.3(5) . . ?
C35 C34 H32 120.3 . . ?
C33 C34 H32 120.3 . . ?
C34 C35 C30 120.7(5) . . ?
C34 C35 H33 119.6 . . ?
C30 C35 H33 119.6 . . ?
C31 O11 Zn2 126.4(3) . . ?
C31 O11 Zn3 126.0(3) . . ?
Zn2 O11 Zn3 99.39(13) . . ?
C32 O12 C36 116.7(5) . . ?
O12 C36 H34 109.5 . . ?
O12 C36 H35 109.5 . . ?
H34 C36 H35 109.5 . . ?
O12 C36 H36 109.5 . . ?
H34 C36 H36 109.5 . . ?
H35 C36 H36 109.5 . . ?
C37 O13 Zn1 106.7(3) . . ?
O14 C37 O13 122.2(5) . . ?
O14 C37 C38 120.0(5) . . ?
O13 C37 C38 117.8(5) . . ?
C37 C38 H37 109.5 . . ?
C37 C38 H38 109.5 . . ?
H37 C38 H38 109.5 . . ?
C37 C38 H39 109.5 . . ?
H37 C38 H39 109.5 . . ?
H38 C38 H39 109.5 . . ?
C39 O15 Zn3 106.5(4) . . ?
O16 C39 O15 121.9(6) . . ?
O16 C39 C40 120.1(6) . . ?
O15 C39 C40 118.0(6) . . ?
C39 C40 H40 109.5 . . ?
C39 C40 H41 109.5 . . ?
H40 C40 H41 109.5 . . ?
C39 C40 H42 109.5 . . ?
H40 C40 H42 109.5 . . ?
H41 C40 H42 109.5 . . ?
Cl2 C41 Cl1 113.3(5) . . ?
Cl2 C41 H43 108.9 . . ?
Cl1 C41 H43 108.9 . . ?
Cl2 C41 H44 108.9 . . ?
Cl1 C41 H44 108.9 . . ?
H43 C41 H44 107.7 . . ?
Cl6 C42 Cl3 113.0(9) . . ?
Cl6 C42 Cl4 43.3(9) . . ?
Cl3 C42 Cl4 111.3(4) . . ?
Cl6 C42 Cl5 110.8(11) . . ?
Cl3 C42 Cl5 34.7(7) . . ?
Cl4 C42 Cl5 86.3(8) . . ?
Cl6 C42 H45 136.0 . . ?
Cl3 C42 H45 109.4 . . ?
Cl4 C42 H45 109.4 . . ?
Cl5 C42 H45 97.3 . . ?
Cl6 C42 H46 68.3 . . ?
Cl3 C42 H46 109.4 . . ?
Cl4 C42 H46 109.4 . . ?
Cl5 C42 H46 142.9 . . ?
H45 C42 H46 108.0 . . ?
Cl6 C42 H47 109.5 . . ?
Cl3 C42 H47 76.8 . . ?
Cl4 C42 H47 152.8 . . ?
Cl5 C42 H47 109.5 . . ?
H45 C42 H47 91.0 . . ?
H46 C42 H47 45.2 . . ?
Cl6 C42 H48 109.5 . . ?
Cl3 C42 H48 132.5 . . ?
Cl4 C42 H48 86.0 . . ?
Cl5 C42 H48 109.5 . . ?
H45 C42 H48 26.9 . . ?
H46 C42 H48 105.2 . . ?
H47 C42 H48 108.1 . . ?
Cl8 C43 Cl9 100.1(11) . . ?
Cl8 C43 Cl12 31.3(7) . . ?
Cl9 C43 Cl12 99.4(12) . . ?
Cl8 C43 Cl7 116.3(8) . . ?
Cl9 C43 Cl7 39.5(7) . . ?
Cl12 C43 Cl7 132.5(9) . . ?
Cl8 C43 Cl10 60.9(8) . . ?
Cl9 C43 Cl10 108.0(8) . . ?
Cl12 C43 Cl10 91.1(11) . . ?
Cl7 C43 Cl10 84.8(6) . . ?
Cl8 C43 H49 108.2 . . ?
Cl9 C43 H49 145.5 . . ?
Cl12 C43 H49 115.0 . . ?
Cl7 C43 H49 108.2 . . ?
Cl10 C43 H49 71.1 . . ?
Cl8 C43 H50 108.2 . . ?
Cl9 C43 H50 81.1 . . ?
Cl12 C43 H50 77.2 . . ?
Cl7 C43 H50 108.2 . . ?
Cl10 C43 H50 166.4 . . ?
H49 C43 H50 107.4 . . ?
Cl8 C43 H51 56.4 . . ?
Cl9 C43 H51 110.1 . . ?
Cl12 C43 H51 27.3 . . ?
Cl7 C43 H51 149.5 . . ?
Cl10 C43 H51 110.1 . . ?
H49 C43 H51 101.9 . . ?
H50 C43 H51 56.5 . . ?
Cl8 C43 H52 149.7 . . ?
Cl9 C43 H52 110.1 . . ?
Cl12 C43 H52 135.0 . . ?
Cl7 C43 H52 89.8 . . ?
Cl10 C43 H52 110.1 . . ?
H49 C43 H52 45.2 . . ?
H50 C43 H52 74.8 . . ?
H51 C43 H52 108.4 . . ?
Cl8 C43 H53 85.5 . . ?
Cl9 C43 H53 141.6 . . ?
Cl12 C43 H53 104.1 . . ?
Cl7 C43 H53 104.1 . . ?
Cl10 C43 H53 42.5 . . ?
H49 C43 H53 29.1 . . ?
H50 C43 H53 133.5 . . ?
H51 C43 H53 104.6 . . ?
H52 C43 H53 72.7 . . ?
Cl8 C43 H54 134.1 . . ?
Cl9 C43 H54 97.6 . . ?
Cl12 C43 H54 104.1 . . ?
Cl7 C43 H54 104.1 . . ?
Cl10 C43 H54 147.7 . . ?
H49 C43 H54 76.6 . . ?
H50 C43 H54 34.5 . . ?
H51 C43 H54 77.8 . . ?
H52 C43 H54 40.5 . . ?
H53 C43 H54 105.5 . . ?

loop_
_geom_bond_atom_site_label_1
_geom_bond_atom_site_label_2
_geom_bond_distance
_geom_bond_site_symmetry_2
_geom_bond_publ_flag
Zn1 O13 1.969(3) . ?
Zn1 O5 2.012(3) . ?
Zn1 N1 2.044(4) . ?
Zn1 O2 2.074(3) . ?
Zn1 N2 2.171(4) . ?
Zn1 Zn2 3.1505(7) . ?
Zn2 O5 1.988(3) . ?
Zn2 O8 1.998(3) . ?
Zn2 O2 2.039(3) . ?
Zn2 O11 2.047(3) . ?
Zn2 O6 2.298(3) . ?
Zn2 O7 2.330(3) . ?
Zn2 Zn3 3.1417(7) . ?
Zn3 O8 2.013(3) . ?
Zn3 O15 2.027(4) . ?
Zn3 N4 2.043(4) . ?
Zn3 O11 2.073(3) . ?
Zn3 N3 2.178(4) . ?
C1 C6 1.403(7) . ?
C1 C2 1.415(7) . ?
C1 C8 1.445(7) . ?
C2 O2 1.323(6) . ?
C2 C3 1.430(7) . ?
C3 O1 1.364(6) . ?
C3 C4 1.377(7) . ?
C4 C5 1.390(8) . ?
C4 H1 0.9500 . ?
C5 C6 1.368(8) . ?
C5 H2 0.9500 . ?
C6 H3 0.9500 . ?
O1 C7 1.436(6) . ?
C7 H4 0.9800 . ?
C7 H5 0.9800 . ?
C7 H6 0.9800 . ?
C8 N1 1.284(6) . ?
C8 H7 0.9500 . ?
N1 O3 1.421(5) . ?
O3 C9 1.440(6) . ?
C9 C10 1.507(7) . ?
C9 H8 0.9900 . ?
C9 H9 0.9900 . ?
C10 O4 1.439(7) . ?
C10 H10 0.9900 . ?
C10 H11 0.9900 . ?
O4 N2 1.415(5) . ?
N2 C11 1.281(7) . ?
C11 C12 1.455(7) . ?
C11 H12 0.9500 . ?
C12 C17 1.398(7) . ?
C12 C13 1.413(6) . ?
C13 O5 1.322(6) . ?
C13 C14 1.411(7) . ?
C14 C15 1.372(7) . ?
C14 O6 1.373(5) . ?
C15 C16 1.404(7) . ?
C15 H13 0.9500 . ?
C16 C17 1.364(8) . ?
C16 H14 0.9500 . ?
C17 H15 0.9500 . ?
O6 C18 1.424(6) . ?
C18 H16 0.9800 . ?
C18 H17 0.9800 . ?
C18 H18 0.9800 . ?
C19 C24 1.393(7) . ?
C19 C20 1.397(6) . ?
C19 C26 1.461(7) . ?
C20 O8 1.330(6) . ?
C20 C21 1.404(6) . ?
C21 O7 1.374(5) . ?
C21 C22 1.378(7) . ?
C22 C23 1.397(7) . ?
C22 H19 0.9500 . ?
C23 C24 1.367(7) . ?
C23 H20 0.9500 . ?
C24 H21 0.9500 . ?
O7 C25 1.433(6) . ?
C25 H22 0.9800 . ?
C25 H23 0.9800 . ?
C25 H24 0.9800 . ?
C26 N3 1.280(6) . ?
C26 H25 0.9500 . ?
N3 O9 1.422(5) . ?
O9 C27 1.435(6) . ?
C27 C28 1.506(7) . ?
C27 H26 0.9900 . ?
C27 H27 0.9900 . ?
C28 O10 1.440(6) . ?
C28 H28 0.9900 . ?
C28 H29 0.9900 . ?
O10 N4 1.424(5) . ?
N4 C29 1.283(6) . ?
C29 C30 1.448(7) . ?
C29 H30 0.9500 . ?
C30 C31 1.402(7) . ?
C30 C35 1.414(7) . ?
C31 O11 1.327(6) . ?
C31 C32 1.424(7) . ?
C32 O12 1.374(7) . ?
C32 C33 1.375(8) . ?
C33 C34 1.380(9) . ?
C33 H31 0.9500 . ?
C34 C35 1.376(8) . ?
C34 H32 0.9500 . ?
C35 H33 0.9500 . ?
O12 C36 1.444(6) . ?
C36 H34 0.9800 . ?
C36 H35 0.9800 . ?
C36 H36 0.9800 . ?
O13 C37 1.262(6) . ?
O14 C37 1.243(7) . ?
C37 C38 1.494(7) . ?
C38 H37 0.9800 . ?
C38 H38 0.9800 . ?
C38 H39 0.9800 . ?
O15 C39 1.241(7) . ?
O16 C39 1.223(7) . ?
C39 C40 1.505(8) . ?
C40 H40 0.9800 . ?
C40 H41 0.9800 . ?
C40 H42 0.9800 . ?
Cl1 C41 1.740(8) . ?
Cl2 C41 1.702(7) . ?
C41 H43 0.9900 . ?
C41 H44 0.9900 . ?
Cl3 C42 1.738(7) . ?
Cl4 C42 1.742(9) . ?
Cl5 C42 2.04(2) . ?
Cl6 C42 1.50(2) . ?
C42 H45 0.9900 . ?
C42 H46 0.9900 . ?
C42 H47 0.9900 . ?
C42 H48 0.9900 . ?
Cl7 C43 1.803(11) . ?
Cl8 C43 1.510(14) . ?
Cl9 C43 1.523(17) . ?
Cl10 C43 1.913(19) . ?
Cl12 C43 1.609(17) . ?
C43 H49 0.9900 . ?
C43 H50 0.9900 . ?
C43 H51 0.9900 . ?
C43 H52 0.9900 . ?
C43 H53 0.9900 . ?
C43 H54 0.9900 . ?

loop_
_geom_torsion_atom_site_label_1
_geom_torsion_atom_site_label_2
_geom_torsion_atom_site_label_3
_geom_torsion_atom_site_label_4
_geom_torsion
_geom_torsion_site_symmetry_1
_geom_torsion_site_symmetry_2
_geom_torsion_site_symmetry_3
_geom_torsion_site_symmetry_4
_geom_torsion_publ_flag
O13 Zn1 Zn2 O5 -90.1(2) . . . . ?
N1 Zn1 Zn2 O5 116.1(2) . . . . ?
O2 Zn1 Zn2 O5 -175.2(2) . . . . ?
N2 Zn1 Zn2 O5 17.3(2) . . . . ?
O13 Zn1 Zn2 O8 54.2(2) . . . . ?
O5 Zn1 Zn2 O8 144.3(3) . . . . ?
N1 Zn1 Zn2 O8 -99.6(2) . . . . ?
O2 Zn1 Zn2 O8 -30.9(2) . . . . ?
N2 Zn1 Zn2 O8 161.6(2) . . . . ?
O13 Zn1 Zn2 O2 85.12(18) . . . . ?
O5 Zn1 Zn2 O2 175.2(2) . . . . ?
N1 Zn1 Zn2 O2 -68.63(18) . . . . ?
N2 Zn1 Zn2 O2 -167.46(19) . . . . ?
O13 Zn1 Zn2 O11 166.03(15) . . . . ?
O5 Zn1 Zn2 O11 -103.85(19) . . . . ?
N1 Zn1 Zn2 O11 12.29(15) . . . . ?
O2 Zn1 Zn2 O11 80.91(17) . . . . ?
N2 Zn1 Zn2 O11 -86.54(16) . . . . ?
O13 Zn1 Zn2 O6 -87.08(15) . . . . ?
O5 Zn1 Zn2 O6 3.04(18) . . . . ?
N1 Zn1 Zn2 O6 119.18(15) . . . . ?
O2 Zn1 Zn2 O6 -172.19(17) . . . . ?
N2 Zn1 Zn2 O6 20.35(16) . . . . ?
O13 Zn1 Zn2 O7 -4.76(14) . . . . ?
O5 Zn1 Zn2 O7 85.35(18) . . . . ?
N1 Zn1 Zn2 O7 -158.51(14) . . . . ?
O2 Zn1 Zn2 O7 -89.88(16) . . . . ?
N2 Zn1 Zn2 O7 102.66(15) . . . . ?
O13 Zn1 Zn2 Zn3 131.78(12) . . . . ?
O5 Zn1 Zn2 Zn3 -138.10(16) . . . . ?
N1 Zn1 Zn2 Zn3 -21.96(13) . . . . ?
O2 Zn1 Zn2 Zn3 46.66(14) . . . . ?
N2 Zn1 Zn2 Zn3 -120.80(13) . . . . ?
O5 Zn2 Zn3 O8 147.2(3) . . . . ?
O2 Zn2 Zn3 O8 -101.93(17) . . . . ?
O11 Zn2 Zn3 O8 175.0(2) . . . . ?
O6 Zn2 Zn3 O8 83.49(17) . . . . ?
O7 Zn2 Zn3 O8 0.09(17) . . . . ?
Zn1 Zn2 Zn3 O8 -132.43(15) . . . . ?
O5 Zn2 Zn3 O15 65.3(3) . . . . ?
O8 Zn2 Zn3 O15 -81.92(19) . . . . ?
O2 Zn2 Zn3 O15 176.15(16) . . . . ?
O11 Zn2 Zn3 O15 93.10(19) . . . . ?
O6 Zn2 Zn3 O15 1.57(16) . . . . ?
O7 Zn2 Zn3 O15 -81.83(16) . . . . ?
Zn1 Zn2 Zn3 O15 145.65(13) . . . . ?
O5 Zn2 Zn3 N4 -94.2(3) . . . . ?
O8 Zn2 Zn3 N4 118.65(18) . . . . ?
O2 Zn2 Zn3 N4 16.72(15) . . . . ?
O11 Zn2 Zn3 N4 -66.33(17) . . . . ?
O6 Zn2 Zn3 N4 -157.86(14) . . . . ?
O7 Zn2 Zn3 N4 118.73(14) . . . . ?
Zn1 Zn2 Zn3 N4 -13.78(12) . . . . ?
O5 Zn2 Zn3 O11 -27.8(3) . . . . ?
O8 Zn2 Zn3 O11 -175.0(2) . . . . ?
O2 Zn2 Zn3 O11 83.05(17) . . . . ?
O6 Zn2 Zn3 O11 -91.53(16) . . . . ?
O7 Zn2 Zn3 O11 -174.94(16) . . . . ?
Zn1 Zn2 Zn3 O11 52.54(14) . . . . ?
O5 Zn2 Zn3 N3 167.9(3) . . . . ?
O8 Zn2 Zn3 N3 20.76(18) . . . . ?
O2 Zn2 Zn3 N3 -81.17(15) . . . . ?
O11 Zn2 Zn3 N3 -164.21(18) . . . . ?
O6 Zn2 Zn3 N3 104.25(15) . . . . ?
O7 Zn2 Zn3 N3 20.85(15) . . . . ?
Zn1 Zn2 Zn3 N3 -111.67(12) . . . . ?
C6 C1 C2 O2 177.4(4) . . . . ?
C8 C1 C2 O2 0.9(7) . . . . ?
C6 C1 C2 C3 -1.6(7) . . . . ?
C8 C1 C2 C3 -178.0(4) . . . . ?
O2 C2 C3 O1 3.0(6) . . . . ?
C1 C2 C3 O1 -178.0(4) . . . . ?
O2 C2 C3 C4 -177.5(4) . . . . ?
C1 C2 C3 C4 1.5(7) . . . . ?
O1 C3 C4 C5 179.4(5) . . . . ?
C2 C3 C4 C5 -0.1(8) . . . . ?
C3 C4 C5 C6 -1.2(9) . . . . ?
C4 C5 C6 C1 1.2(9) . . . . ?
C2 C1 C6 C5 0.3(8) . . . . ?
C8 C1 C6 C5 176.9(5) . . . . ?
C4 C3 O1 C7 -1.1(7) . . . . ?
C2 C3 O1 C7 178.4(4) . . . . ?
C1 C2 O2 Zn2 -110.2(4) . . . . ?
C3 C2 O2 Zn2 68.7(5) . . . . ?
C1 C2 O2 Zn1 31.6(6) . . . . ?
C3 C2 O2 Zn1 -149.5(3) . . . . ?
O5 Zn2 O2 C2 152.0(4) . . . . ?
O8 Zn2 O2 C2 -46.4(4) . . . . ?
O11 Zn2 O2 C2 36.9(4) . . . . ?
O6 Zn2 O2 C2 164.3(3) . . . . ?
O7 Zn2 O2 C2 -118.6(4) . . . . ?
Zn3 Zn2 O2 C2 -4.4(4) . . . . ?
Zn1 Zn2 O2 C2 149.0(4) . . . . ?
O5 Zn2 O2 Zn1 3.01(13) . . . . ?
O8 Zn2 O2 Zn1 164.59(12) . . . . ?
O11 Zn2 O2 Zn1 -112.06(13) . . . . ?
O6 Zn2 O2 Zn1 15.3(3) . . . . ?
O7 Zn2 O2 Zn1 92.37(13) . . . . ?
Zn3 Zn2 O2 Zn1 -153.40(8) . . . . ?
O13 Zn1 O2 C2 103.4(3) . . . . ?
O5 Zn1 O2 C2 -152.8(4) . . . . ?
N1 Zn1 O2 C2 -36.3(3) . . . . ?
N2 Zn1 O2 C2 -120.4(4) . . . . ?
Zn2 Zn1 O2 C2 -149.8(4) . . . . ?
O13 Zn1 O2 Zn2 -106.77(15) . . . . ?
O5 Zn1 O2 Zn2 -2.99(13) . . . . ?
N1 Zn1 O2 Zn2 113.48(16) . . . . ?
N2 Zn1 O2 Zn2 29.4(4) . . . . ?
C6 C1 C8 N1 165.6(5) . . . . ?
C2 C1 C8 N1 -17.9(7) . . . . ?
C1 C8 N1 O3 174.6(4) . . . . ?
C1 C8 N1 Zn1 -0.6(7) . . . . ?
O13 Zn1 N1 C8 -82.7(5) . . . . ?
O5 Zn1 N1 C8 94.8(4) . . . . ?
O2 Zn1 N1 C8 21.1(4) . . . . ?
N2 Zn1 N1 C8 178.6(4) . . . . ?
Zn2 Zn1 N1 C8 57.6(4) . . . . ?
O13 Zn1 N1 O3 102.5(3) . . . . ?
O5 Zn1 N1 O3 -80.0(3) . . . . ?
O2 Zn1 N1 O3 -153.7(3) . . . . ?
N2 Zn1 N1 O3 3.8(3) . . . . ?
Zn2 Zn1 N1 O3 -117.2(3) . . . . ?
C8 N1 O3 C9 105.6(5) . . . . ?
Zn1 N1 O3 C9 -78.8(5) . . . . ?
N1 O3 C9 C10 56.2(6) . . . . ?
O3 C9 C10 O4 58.6(6) . . . . ?
C9 C10 O4 N2 -80.9(5) . . . . ?
C10 O4 N2 C11 -179.1(4) . . . . ?
C10 O4 N2 Zn1 -11.6(5) . . . . ?
O13 Zn1 N2 C11 82.3(4) . . . . ?
O5 Zn1 N2 C11 -23.3(4) . . . . ?
N1 Zn1 N2 C11 -137.8(4) . . . . ?
O2 Zn1 N2 C11 -55.0(6) . . . . ?
Zn2 Zn1 N2 C11 -33.9(4) . . . . ?
O13 Zn1 N2 O4 -82.9(3) . . . . ?
O5 Zn1 N2 O4 171.5(3) . . . . ?
N1 Zn1 N2 O4 57.0(3) . . . . ?
O2 Zn1 N2 O4 139.8(4) . . . . ?
Zn2 Zn1 N2 O4 160.9(3) . . . . ?
O4 N2 C11 C12 -174.5(4) . . . . ?
Zn1 N2 C11 C12 18.7(7) . . . . ?
N2 C11 C12 C17 176.1(5) . . . . ?
N2 C11 C12 C13 1.7(8) . . . . ?
C17 C12 C13 O5 176.6(4) . . . . ?
C11 C12 C13 O5 -9.0(7) . . . . ?
C17 C12 C13 C14 -5.5(7) . . . . ?
C11 C12 C13 C14 168.8(4) . . . . ?
O5 C13 C14 C15 -178.0(4) . . . . ?
C12 C13 C14 C15 4.1(7) . . . . ?
O5 C13 C14 O6 1.3(6) . . . . ?
C12 C13 C14 O6 -176.6(4) . . . . ?
O6 C14 C15 C16 180.0(5) . . . . ?
C13 C14 C15 C16 -0.8(7) . . . . ?
C14 C15 C16 C17 -1.0(8) . . . . ?
C15 C16 C17 C12 -0.6(8) . . . . ?
C13 C12 C17 C16 4.0(7) . . . . ?
C11 C12 C17 C16 -170.6(5) . . . . ?
C14 C13 O5 Zn2 -1.1(6) . . . . ?
C12 C13 O5 Zn2 176.7(3) . . . . ?
C14 C13 O5 Zn1 175.5(3) . . . . ?
C12 C13 O5 Zn1 -6.7(7) . . . . ?
O8 Zn2 O5 C13 45.7(6) . . . . ?
O2 Zn2 O5 C13 174.3(4) . . . . ?
O11 Zn2 O5 C13 -87.8(4) . . . . ?
O6 Zn2 O5 C13 0.4(3) . . . . ?
O7 Zn2 O5 C13 81.7(4) . . . . ?
Zn3 Zn2 O5 C13 -68.0(5) . . . . ?
Zn1 Zn2 O5 C13 177.5(4) . . . . ?
O8 Zn2 O5 Zn1 -131.8(3) . . . . ?
O2 Zn2 O5 Zn1 -3.15(14) . . . . ?
O11 Zn2 O5 Zn1 94.70(17) . . . . ?
O6 Zn2 O5 Zn1 -177.05(18) . . . . ?
O7 Zn2 O5 Zn1 -95.83(15) . . . . ?
Zn3 Zn2 O5 Zn1 114.57(19) . . . . ?
O13 Zn1 O5 C13 -74.5(4) . . . . ?
N1 Zn1 O5 C13 107.2(4) . . . . ?
O2 Zn1 O5 C13 -174.0(4) . . . . ?
N2 Zn1 O5 C13 18.0(4) . . . . ?
Zn2 Zn1 O5 C13 -177.1(5) . . . . ?
O13 Zn1 O5 Zn2 102.63(16) . . . . ?
N1 Zn1 O5 Zn2 -75.67(19) . . . . ?
O2 Zn1 O5 Zn2 3.11(14) . . . . ?
N2 Zn1 O5 Zn2 -164.96(18) . . . . ?
C15 C14 O6 C18 -7.7(7) . . . . ?
C13 C14 O6 C18 173.0(5) . . . . ?
C15 C14 O6 Zn2 178.4(4) . . . . ?
C13 C14 O6 Zn2 -0.9(5) . . . . ?
O5 Zn2 O6 C14 0.3(3) . . . . ?
O8 Zn2 O6 C14 -164.5(3) . . . . ?
O2 Zn2 O6 C14 -12.2(5) . . . . ?
O11 Zn2 O6 C14 116.3(3) . . . . ?
O7 Zn2 O6 C14 -92.1(3) . . . . ?
Zn3 Zn2 O6 C14 157.2(3) . . . . ?
Zn1 Zn2 O6 C14 -1.6(3) . . . . ?
O5 Zn2 O6 C18 -172.9(5) . . . . ?
O8 Zn2 O6 C18 22.3(5) . . . . ?
O2 Zn2 O6 C18 174.6(4) . . . . ?
O11 Zn2 O6 C18 -56.9(5) . . . . ?
O7 Zn2 O6 C18 94.7(5) . . . . ?
Zn3 Zn2 O6 C18 -16.0(5) . . . . ?
Zn1 Zn2 O6 C18 -174.9(4) . . . . ?
C24 C19 C20 O8 178.8(4) . . . . ?
C26 C19 C20 O8 -7.1(7) . . . . ?
C24 C19 C20 C21 -3.5(7) . . . . ?
C26 C19 C20 C21 170.6(4) . . . . ?
O8 C20 C21 O7 0.4(6) . . . . ?
C19 C20 C21 O7 -177.5(4) . . . . ?
O8 C20 C21 C22 -179.8(4) . . . . ?
C19 C20 C21 C22 2.3(7) . . . . ?
O7 C21 C22 C23 -179.3(4) . . . . ?
C20 C21 C22 C23 1.0(7) . . . . ?
C21 C22 C23 C24 -3.1(8) . . . . ?
C22 C23 C24 C19 1.9(8) . . . . ?
C20 C19 C24 C23 1.4(7) . . . . ?
C26 C19 C24 C23 -173.1(5) . . . . ?
C22 C21 O7 C25 -12.6(7) . . . . ?
C20 C21 O7 C25 167.1(4) . . . . ?
C22 C21 O7 Zn2 -172.7(4) . . . . ?
C20 C21 O7 Zn2 7.0(5) . . . . ?
O5 Zn2 O7 C21 -175.7(3) . . . . ?
O8 Zn2 O7 C21 -8.9(3) . . . . ?
O2 Zn2 O7 C21 105.6(3) . . . . ?
O11 Zn2 O7 C21 -15.9(4) . . . . ?
O6 Zn2 O7 C21 -102.5(3) . . . . ?
Zn3 Zn2 O7 C21 -8.9(3) . . . . ?
Zn1 Zn2 O7 C21 146.1(3) . . . . ?
O5 Zn2 O7 C25 26.6(4) . . . . ?
O8 Zn2 O7 C25 -166.5(4) . . . . ?
O2 Zn2 O7 C25 -52.0(4) . . . . ?
O11 Zn2 O7 C25 -173.6(4) . . . . ?
O6 Zn2 O7 C25 99.8(4) . . . . ?
Zn3 Zn2 O7 C25 -166.6(4) . . . . ?
Zn1 Zn2 O7 C25 -11.6(4) . . . . ?
C19 C20 O8 Zn2 167.9(3) . . . . ?
C21 C20 O8 Zn2 -9.8(5) . . . . ?
C19 C20 O8 Zn3 1.2(7) . . . . ?
C21 C20 O8 Zn3 -176.5(3) . . . . ?
O5 Zn2 O8 C20 48.0(5) . . . . ?
O2 Zn2 O8 C20 -75.0(3) . . . . ?
O11 Zn2 O8 C20 -173.4(3) . . . . ?
O6 Zn2 O8 C20 90.9(3) . . . . ?
O7 Zn2 O8 C20 10.0(3) . . . . ?
Zn3 Zn2 O8 C20 -170.1(4) . . . . ?
Zn1 Zn2 O8 C20 -53.5(4) . . . . ?
O5 Zn2 O8 Zn3 -141.9(3) . . . . ?
O2 Zn2 O8 Zn3 95.09(15) . . . . ?
O11 Zn2 O8 Zn3 -3.30(13) . . . . ?
O6 Zn2 O8 Zn3 -99.05(14) . . . . ?
O7 Zn2 O8 Zn3 -179.91(16) . . . . ?
Zn1 Zn2 O8 Zn3 116.51(16) . . . . ?
O15 Zn3 O8 C20 -83.4(4) . . . . ?
N4 Zn3 O8 C20 93.7(4) . . . . ?
O11 Zn3 O8 C20 171.8(4) . . . . ?
N3 Zn3 O8 C20 6.2(4) . . . . ?
Zn2 Zn3 O8 C20 168.6(5) . . . . ?
O15 Zn3 O8 Zn2 108.02(16) . . . . ?
N4 Zn3 O8 Zn2 -74.86(18) . . . . ?
O11 Zn3 O8 Zn2 3.27(13) . . . . ?
N3 Zn3 O8 Zn2 -162.33(16) . . . . ?
C24 C19 C26 N3 174.5(5) . . . . ?
C20 C19 C26 N3 0.2(8) . . . . ?
C19 C26 N3 O9 -176.5(4) . . . . ?
C19 C26 N3 Zn3 11.1(7) . . . . ?
O8 Zn3 N3 C26 -12.0(4) . . . . ?
O15 Zn3 N3 C26 87.9(4) . . . . ?
N4 Zn3 N3 C26 -129.6(4) . . . . ?
O11 Zn3 N3 C26 -52.6(6) . . . . ?
Zn2 Zn3 N3 C26 -24.7(4) . . . . ?
O8 Zn3 N3 O9 176.6(3) . . . . ?
O15 Zn3 N3 O9 -83.5(3) . . . . ?
N4 Zn3 N3 O9 59.0(3) . . . . ?
O11 Zn3 N3 O9 136.1(4) . . . . ?
Zn2 Zn3 N3 O9 163.9(3) . . . . ?
C26 N3 O9 C27 172.9(4) . . . . ?
Zn3 N3 O9 C27 -14.4(5) . . . . ?
N3 O9 C27 C28 -80.0(4) . . . . ?
O9 C27 C28 O10 60.2(5) . . . . ?
C27 C28 O10 N4 55.1(5) . . . . ?
C28 O10 N4 C29 104.5(4) . . . . ?
C28 O10 N4 Zn3 -80.4(4) . . . . ?
O8 Zn3 N4 C29 94.8(4) . . . . ?
O15 Zn3 N4 C29 -89.9(5) . . . . ?
O11 Zn3 N4 C29 20.8(4) . . . . ?
N3 Zn3 N4 C29 179.3(4) . . . . ?
Zn2 Zn3 N4 C29 57.0(4) . . . . ?
O8 Zn3 N4 O10 -79.4(3) . . . . ?
O15 Zn3 N4 O10 95.9(4) . . . . ?
O11 Zn3 N4 O10 -153.4(3) . . . . ?
N3 Zn3 N4 O10 5.1(3) . . . . ?
Zn2 Zn3 N4 O10 -117.2(3) . . . . ?
O10 N4 C29 C30 172.6(4) . . . . ?
Zn3 N4 C29 C30 -2.0(7) . . . . ?
N4 C29 C30 C31 -17.0(8) . . . . ?
N4 C29 C30 C35 167.8(5) . . . . ?
C35 C30 C31 O11 178.1(4) . . . . ?
C29 C30 C31 O11 3.1(7) . . . . ?
C35 C30 C31 C32 -1.0(7) . . . . ?
C29 C30 C31 C32 -176.1(4) . . . . ?
O11 C31 C32 O12 1.9(6) . . . . ?
C30 C31 C32 O12 -178.9(4) . . . . ?
O11 C31 C32 C33 -178.1(4) . . . . ?
C30 C31 C32 C33 1.0(7) . . . . ?
O12 C32 C33 C34 179.3(5) . . . . ?
C31 C32 C33 C34 -0.7(8) . . . . ?
C32 C33 C34 C35 0.4(9) . . . . ?
C33 C34 C35 C30 -0.4(8) . . . . ?
C31 C30 C35 C34 0.8(8) . . . . ?
C29 C30 C35 C34 176.1(5) . . . . ?
C30 C31 O11 Zn2 -114.2(4) . . . . ?
C32 C31 O11 Zn2 64.9(5) . . . . ?
C30 C31 O11 Zn3 27.5(6) . . . . ?
C32 C31 O11 Zn3 -153.4(3) . . . . ?
O5 Zn2 O11 C31 -43.2(4) . . . . ?
O8 Zn2 O11 C31 152.6(4) . . . . ?
O2 Zn2 O11 C31 40.0(4) . . . . ?
O6 Zn2 O11 C31 -117.5(3) . . . . ?
O7 Zn2 O11 C31 159.4(3) . . . . ?
Zn3 Zn2 O11 C31 149.5(4) . . . . ?
Zn1 Zn2 O11 C31 -0.9(4) . . . . ?
O5 Zn2 O11 Zn3 167.33(12) . . . . ?
O8 Zn2 O11 Zn3 3.16(12) . . . . ?
O2 Zn2 O11 Zn3 -109.49(13) . . . . ?
O6 Zn2 O11 Zn3 93.01(13) . . . . ?
O7 Zn2 O11 Zn3 10.0(3) . . . . ?
Zn1 Zn2 O11 Zn3 -150.36(8) . . . . ?
O8 Zn3 O11 C31 -152.8(4) . . . . ?
O15 Zn3 O11 C31 110.2(4) . . . . ?
N4 Zn3 O11 C31 -33.4(4) . . . . ?
N3 Zn3 O11 C31 -111.3(4) . . . . ?
Zn2 Zn3 O11 C31 -149.6(4) . . . . ?
O8 Zn3 O11 Zn2 -3.15(12) . . . . ?
O15 Zn3 O11 Zn2 -100.13(17) . . . . ?
N4 Zn3 O11 Zn2 116.26(15) . . . . ?
N3 Zn3 O11 Zn2 38.3(4) . . . . ?
C33 C32 O12 C36 5.0(8) . . . . ?
C31 C32 O12 C36 -175.0(4) . . . . ?
O5 Zn1 O13 C37 -157.8(3) . . . . ?
N1 Zn1 O13 C37 19.9(4) . . . . ?
O2 Zn1 O13 C37 -77.6(3) . . . . ?
N2 Zn1 O13 C37 117.8(3) . . . . ?
Zn2 Zn1 O13 C37 -118.2(3) . . . . ?
Zn1 O13 C37 O14 -4.3(6) . . . . ?
Zn1 O13 C37 C38 176.3(3) . . . . ?
O8 Zn3 O15 C39 -160.4(3) . . . . ?
N4 Zn3 O15 C39 23.8(5) . . . . ?
O11 Zn3 O15 C39 -79.9(3) . . . . ?
N3 Zn3 O15 C39 114.5(3) . . . . ?
Zn2 Zn3 O15 C39 -121.9(3) . . . . ?
Zn3 O15 C39 O16 -3.0(6) . . . . ?
Zn3 O15 C39 C40 178.2(4) . . . . ?
